data_4082798
loop_
_publ_author_name
'Arnold, Thomas'
'Braunschweig, Holger'
'Damme, Alexander'
'H\"orl, Christian'
'Kramer, Thomas'
'Krummenacher, Ivo'
'Mager, Julian'

_publ_section_title
;
 Tin-Bridgedansa-Metallocenes of the Late Transition Metals Cobalt and
 Nickel: Preparation, Molecular and Electronic Structures, and Redox
 Chemistry
;
_journal_issue 7
_journal_name_full Organometallics
_journal_page_first 1659
_journal_paper_doi 10.1021/om401212n
_journal_volume 33
_journal_year 2014
_chemical_formula_moiety 'C26 H44 Co F6 P Sn2'
_chemical_formula_sum 'C26 H44 Co F6 P Sn2'
_chemical_formula_weight 797.89
_chemical_name_common
;
?
;
_chemical_name_systematic
; 
?
;
_space_group_IT_number 33
_symmetry_cell_setting orthorhombic
_symmetry_space_group_name_Hall 'P 2c -2n'
_symmetry_space_group_name_H-M 'P n a 21'
_atom_sites_solution_hydrogens geom
_atom_sites_solution_primary direct
_atom_sites_solution_secondary difmap
_audit_creation_method SHELXL-97
_cell_angle_alpha 90.00
_cell_angle_beta 90.00
_cell_angle_gamma 90.00
_cell_formula_units_Z 8
_cell_length_a 37.404(3)
_cell_length_b 17.1777(13)
_cell_length_c 9.5402(7)
_cell_measurement_reflns_used 9866
_cell_measurement_temperature 100(2)
_cell_measurement_theta_max 26.58
_cell_measurement_theta_min 2.37
_cell_volume 6129.7(8)
_computing_cell_refinement 'Saint+ ver. 7.68A (Bruker AXS)'
_computing_data_collection 'APEX2 ver. 2010.3 (Bruker AXS)'
_computing_data_reduction 'Saint+ ver. 7.68A (Bruker AXS)'
_computing_molecular_graphics 'XP ver. 5.1 (Bruker AXS, 1998)'
_computing_publication_material 'SHELXL-97 (Sheldrick, 2008)'
_computing_structure_refinement 'SHELXL-97 (Sheldrick, 1997)'
_computing_structure_solution 'SHELXS-97 (Sheldrick, 1990)'
_diffrn_ambient_temperature 100(2)
_diffrn_measured_fraction_theta_full 1.000
_diffrn_measured_fraction_theta_max 0.997
_diffrn_measurement_device_type 'Bruker APEX-II CCD'
_diffrn_measurement_method '\f and \w scans'
_diffrn_radiation_monochromator 'multi-layer mirror'
_diffrn_radiation_source 'rotating anode'
_diffrn_radiation_type MoK\a
_diffrn_radiation_wavelength 0.71073
_diffrn_reflns_av_R_equivalents 0.0549
_diffrn_reflns_av_sigmaI/netI 0.0504
_diffrn_reflns_limit_h_max 39
_diffrn_reflns_limit_h_min -47
_diffrn_reflns_limit_k_max 21
_diffrn_reflns_limit_k_min -13
_diffrn_reflns_limit_l_max 10
_diffrn_reflns_limit_l_min -12
_diffrn_reflns_number 57855
_diffrn_reflns_theta_full 26.00
_diffrn_reflns_theta_max 26.78
_diffrn_reflns_theta_min 1.30
_exptl_absorpt_coefficient_mu 2.255
_exptl_absorpt_correction_T_max 0.7454
_exptl_absorpt_correction_T_min 0.6498
_exptl_absorpt_correction_type multi-scan
_exptl_absorpt_process_details 'Sadabs 2008/1 (Brucker 2008)'
_exptl_crystal_colour colourless
_exptl_crystal_density_diffrn 1.729
_exptl_crystal_density_method 'not measured'
_exptl_crystal_description block
_exptl_crystal_F_000 3168
_exptl_crystal_size_max 0.11
_exptl_crystal_size_mid 0.10
_exptl_crystal_size_min 0.03
_refine_diff_density_max 0.504
_refine_diff_density_min -0.579
_refine_diff_density_rms 0.099
_refine_ls_abs_structure_details 'Flack H D (1983), Acta Cryst. A39, 876-881'
_refine_ls_abs_structure_Flack 0.178(14)
_refine_ls_extinction_method none
_refine_ls_goodness_of_fit_ref 1.028
_refine_ls_hydrogen_treatment constr
_refine_ls_matrix_type full
_refine_ls_number_parameters 674
_refine_ls_number_reflns 12547
_refine_ls_number_restraints 1
_refine_ls_restrained_S_all 1.027
_refine_ls_R_factor_all 0.0387
_refine_ls_R_factor_gt 0.0318
_refine_ls_shift/su_max 0.003
_refine_ls_shift/su_mean 0.000
_refine_ls_structure_factor_coef Fsqd
_refine_ls_weighting_details 'calc w=1/[\s^2^(Fo^2^)+(0.0165P)^2^+2.1901P] where P=(Fo^2^+2Fc^2^)/3'
_refine_ls_weighting_scheme calc
_refine_ls_wR_factor_gt 0.0530
_refine_ls_wR_factor_ref 0.0551
_reflns_number_gt 11378
_reflns_number_total 12547
_reflns_threshold_expression >2sigma(I)
_cod_data_source_file om401212n_si_002.cif
_cod_data_source_block 2
_cod_depositor_comments
;
The following automatic conversions were performed:

'_symmetry_cell_setting' value 'Orthorhombic' changed to
'orthorhombic' according to
/usr/data/users/saulius/automatic-downloads/rss-feeds/ACS/lib/dictionaries/cif_core.dic
dictionary named 'cif_core.dic' version 2.4.2 from 2011-04-26.

Automatic conversion script
Id: cif_fix_values 2281 2013-09-26 08:29:07Z andrius 

 Adding full bibliography for 4082798.cif.
;
_cod_original_cell_volume 6129.8(8)
_cod_original_sg_symbol_H-M Pna2(1)
_cod_database_code 4082798

loop_
_symmetry_equiv_pos_as_xyz
'x, y, z'
'-x, -y, z+1/2'
'x+1/2, -y+1/2, z'
'-x+1/2, y+1/2, z+1/2'

loop_
_atom_site_label
_atom_site_type_symbol
_atom_site_fract_x
_atom_site_fract_y
_atom_site_fract_z
_atom_site_U_iso_or_equiv
_atom_site_adp_type
_atom_site_occupancy
_atom_site_symmetry_multiplicity
_atom_site_calc_flag
_atom_site_refinement_flags
Co1 Co 0.318440(14) 0.60808(3) 0.39203(6) 0.01545(13) Uani 1 1 d .
C2 C 0.33540(10) 0.7216(2) 0.3946(5) 0.0165(9) Uani 1 1 d .
C3 C 0.34276(12) 0.6849(3) 0.2620(5) 0.0222(11) Uani 1 1 d .
H3 H 0.3341 0.7020 0.1737 0.027 Uiso 1 1 calc R
C4 C 0.36494(12) 0.6191(3) 0.2840(5) 0.0279(12) Uani 1 1 d .
H4 H 0.3736 0.5847 0.2138 0.033 Uiso 1 1 calc R
C5 C 0.37171(11) 0.6141(3) 0.4290(6) 0.0266(12) Uani 1 1 d .
H5 H 0.3858 0.5756 0.4742 0.032 Uiso 1 1 calc R
C6 C 0.35374(11) 0.6765(3) 0.4956(5) 0.0214(11) Uani 1 1 d .
H6 H 0.3540 0.6866 0.5935 0.026 Uiso 1 1 calc R
C7 C 0.26379(9) 0.6131(2) 0.3871(4) 0.0159(9) Uani 1 1 d .
C8 C 0.27680(12) 0.5852(3) 0.5198(5) 0.0187(10) Uani 1 1 d .
H8 H 0.2723 0.6088 0.6081 0.022 Uiso 1 1 calc R
C9 C 0.29745(13) 0.5165(3) 0.4981(5) 0.0261(12) Uani 1 1 d .
H9 H 0.3090 0.4866 0.5685 0.031 Uiso 1 1 calc R
C10 C 0.29762(11) 0.5013(2) 0.3541(5) 0.0222(10) Uani 1 1 d .
H10 H 0.3094 0.4590 0.3095 0.027 Uiso 1 1 calc R
C11 C 0.27718(12) 0.5597(3) 0.2861(5) 0.0214(11) Uani 1 1 d .
H11 H 0.2731 0.5627 0.1880 0.026 Uiso 1 1 calc R
Sn12 Sn 0.236069(7) 0.724463(16) 0.35714(3) 0.01434(7) Uani 1 1 d .
C13 C 0.21766(12) 0.7261(3) 0.1384(5) 0.0208(10) Uani 1 1 d .
C14 C 0.24881(13) 0.7110(3) 0.0393(5) 0.0274(12) Uani 1 1 d .
H14A H 0.2674 0.7502 0.0545 0.041 Uiso 1 1 calc R
H14B H 0.2404 0.7138 -0.0579 0.041 Uiso 1 1 calc R
H14C H 0.2587 0.6591 0.0574 0.041 Uiso 1 1 calc R
C15 C 0.20118(14) 0.8053(3) 0.1055(6) 0.0393(15) Uani 1 1 d .
H15A H 0.1928 0.8059 0.0081 0.059 Uiso 1 1 calc R
H15B H 0.2192 0.8461 0.1187 0.059 Uiso 1 1 calc R
H15C H 0.1809 0.8147 0.1684 0.059 Uiso 1 1 calc R
C16 C 0.18966(13) 0.6618(3) 0.1169(5) 0.0335(13) Uani 1 1 d .
H16A H 0.1996 0.6118 0.1474 0.050 Uiso 1 1 calc R
H16B H 0.1833 0.6588 0.0174 0.050 Uiso 1 1 calc R
H16C H 0.1683 0.6738 0.1721 0.050 Uiso 1 1 calc R
C17 C 0.19062(11) 0.7126(3) 0.5010(5) 0.0228(11) Uani 1 1 d .
C18 C 0.17819(12) 0.6284(3) 0.4915(5) 0.0313(13) Uani 1 1 d .
H18A H 0.1715 0.6165 0.3945 0.047 Uiso 1 1 calc R
H18B H 0.1575 0.6208 0.5529 0.047 Uiso 1 1 calc R
H18C H 0.1976 0.5938 0.5209 0.047 Uiso 1 1 calc R
C19 C 0.15994(13) 0.7663(3) 0.4569(6) 0.0400(15) Uani 1 1 d .
H19A H 0.1397 0.7595 0.5212 0.060 Uiso 1 1 calc R
H19B H 0.1524 0.7533 0.3613 0.060 Uiso 1 1 calc R
H19C H 0.1680 0.8206 0.4600 0.060 Uiso 1 1 calc R
C20 C 0.20116(15) 0.7300(4) 0.6518(6) 0.0487(17) Uani 1 1 d .
H20A H 0.2202 0.6942 0.6809 0.073 Uiso 1 1 calc R
H20B H 0.1803 0.7231 0.7129 0.073 Uiso 1 1 calc R
H20C H 0.2097 0.7837 0.6587 0.073 Uiso 1 1 calc R
Sn21 Sn 0.296736(7) 0.816426(17) 0.42015(3) 0.01419(7) Uani 1 1 d .
C22 C 0.30209(12) 0.8556(3) 0.6384(5) 0.0192(10) Uani 1 1 d .
C23 C 0.29836(13) 0.7872(3) 0.7387(5) 0.0297(12) Uani 1 1 d .
H23A H 0.2755 0.7608 0.7217 0.045 Uiso 1 1 calc R
H23B H 0.2991 0.8062 0.8355 0.045 Uiso 1 1 calc R
H23C H 0.3181 0.7506 0.7235 0.045 Uiso 1 1 calc R
C24 C 0.33885(12) 0.8935(3) 0.6598(5) 0.0302(13) Uani 1 1 d .
H24A H 0.3419 0.9070 0.7589 0.045 Uiso 1 1 calc R
H24B H 0.3405 0.9407 0.6027 0.045 Uiso 1 1 calc R
H24C H 0.3576 0.8569 0.6316 0.045 Uiso 1 1 calc R
C25 C 0.27297(13) 0.9158(3) 0.6687(5) 0.0308(12) Uani 1 1 d .
H25A H 0.2747 0.9326 0.7667 0.046 Uiso 1 1 calc R
H25B H 0.2494 0.8926 0.6519 0.046 Uiso 1 1 calc R
H25C H 0.2762 0.9608 0.6070 0.046 Uiso 1 1 calc R
C26 C 0.31723(13) 0.9052(3) 0.2730(5) 0.0262(12) Uani 1 1 d .
C27 C 0.30577(17) 0.8886(4) 0.1234(5) 0.0480(17) Uani 1 1 d .
H27A H 0.3125 0.8352 0.0984 0.072 Uiso 1 1 calc R
H27B H 0.3176 0.9252 0.0599 0.072 Uiso 1 1 calc R
H27C H 0.2798 0.8946 0.1154 0.072 Uiso 1 1 calc R
C28 C 0.35823(13) 0.9016(3) 0.2812(6) 0.0357(14) Uani 1 1 d .
H28A H 0.3685 0.9333 0.2059 0.054 Uiso 1 1 calc R
H28B H 0.3661 0.8476 0.2707 0.054 Uiso 1 1 calc R
H28C H 0.3662 0.9218 0.3721 0.054 Uiso 1 1 calc R
C29 C 0.30385(13) 0.9856(3) 0.3181(5) 0.0308(12) Uani 1 1 d .
H29A H 0.3140 1.0254 0.2563 0.046 Uiso 1 1 calc R
H29B H 0.3113 0.9958 0.4150 0.046 Uiso 1 1 calc R
H29C H 0.2777 0.9871 0.3120 0.046 Uiso 1 1 calc R
P31 P 0.33259(4) 0.53101(8) 0.89336(14) 0.0328(3) Uani 1 1 d .
F32 F 0.31593(10) 0.4859(2) 1.0231(3) 0.0615(11) Uani 1 1 d .
F33 F 0.33350(10) 0.45332(18) 0.8050(3) 0.0592(10) Uani 1 1 d .
F34 F 0.34934(10) 0.5755(2) 0.7636(3) 0.0620(11) Uani 1 1 d .
F35 F 0.33162(11) 0.6097(2) 0.9807(4) 0.0701(12) Uani 1 1 d .
F36 F 0.29353(9) 0.5485(2) 0.8363(4) 0.0714(11) Uani 1 1 d .
F37 F 0.37172(8) 0.5141(2) 0.9531(3) 0.0605(11) Uani 1 1 d .
Co41 Co 0.441264(13) 0.10539(3) 0.37524(6) 0.01418(12) Uani 1 1 d .
C42 C 0.41856(10) 0.2141(2) 0.3718(5) 0.0169(9) Uani 1 1 d .
C43 C 0.40355(11) 0.1670(3) 0.4789(5) 0.0175(10) Uani 1 1 d .
H43 H 0.4036 0.1793 0.5760 0.021 Uiso 1 1 calc R
C44 C 0.38827(11) 0.0983(3) 0.4189(5) 0.0217(11) Uani 1 1 d .
H44 H 0.3766 0.0576 0.4684 0.026 Uiso 1 1 calc R
C45 C 0.39374(12) 0.1021(3) 0.2728(5) 0.0256(12) Uani 1 1 d .
H45 H 0.3865 0.0644 0.2059 0.031 Uiso 1 1 calc R
C46 C 0.41209(12) 0.1728(3) 0.2439(5) 0.0191(10) Uani 1 1 d .
H46 H 0.4190 0.1900 0.1533 0.023 Uiso 1 1 calc R
C47 C 0.49543(10) 0.1229(2) 0.3670(5) 0.0167(9) Uani 1 1 d .
C48 C 0.48432(12) 0.0648(3) 0.2694(5) 0.0222(11) Uani 1 1 d .
H48 H 0.4878 0.0674 0.1709 0.027 Uiso 1 1 calc R
C49 C 0.46727(12) 0.0027(3) 0.3413(5) 0.0263(11) Uani 1 1 d .
H49 H 0.4578 -0.0432 0.3003 0.032 Uiso 1 1 calc R
C50 C 0.46704(12) 0.0221(3) 0.4862(5) 0.0253(12) Uani 1 1 d .
H50 H 0.4571 -0.0084 0.5595 0.030 Uiso 1 1 calc R
C51 C 0.48420(12) 0.0942(3) 0.5015(5) 0.0209(11) Uani 1 1 d .
H51 H 0.4879 0.1203 0.5882 0.025 Uiso 1 1 calc R
Sn52 Sn 0.516703(7) 0.238891(16) 0.32620(3) 0.01636(7) Uani 1 1 d .
C53 C 0.53187(12) 0.2464(3) 0.1043(5) 0.0223(11) Uani 1 1 d .
C54 C 0.50186(13) 0.2164(3) 0.0113(5) 0.0306(12) Uani 1 1 d .
H54A H 0.4989 0.1602 0.0258 0.046 Uiso 1 1 calc R
H54B H 0.5078 0.2264 -0.0871 0.046 Uiso 1 1 calc R
H54C H 0.4795 0.2431 0.0353 0.046 Uiso 1 1 calc R
C55 C 0.54005(14) 0.3316(3) 0.0703(6) 0.0360(14) Uani 1 1 d .
H55A H 0.5190 0.3635 0.0903 0.054 Uiso 1 1 calc R
H55B H 0.5463 0.3363 -0.0291 0.054 Uiso 1 1 calc R
H55C H 0.5601 0.3494 0.1279 0.054 Uiso 1 1 calc R
C56 C 0.56535(13) 0.1974(3) 0.0745(5) 0.0289(12) Uani 1 1 d .
H56A H 0.5699 0.1966 -0.0266 0.043 Uiso 1 1 calc R
H56B H 0.5616 0.1441 0.1080 0.043 Uiso 1 1 calc R
H56C H 0.5859 0.2202 0.1231 0.043 Uiso 1 1 calc R
C57 C 0.56162(12) 0.2596(3) 0.4711(6) 0.0317(13) Uani 1 1 d .
C58 C 0.59707(12) 0.2394(4) 0.4048(6) 0.0528(18) Uani 1 1 d .
H58A H 0.6161 0.2442 0.4749 0.079 Uiso 1 1 calc R
H58B H 0.6018 0.2751 0.3269 0.079 Uiso 1 1 calc R
H58C H 0.5963 0.1858 0.3697 0.079 Uiso 1 1 calc R
C59 C 0.56061(16) 0.3433(4) 0.5156(8) 0.068(2) Uani 1 1 d .
H59A H 0.5787 0.3523 0.5880 0.102 Uiso 1 1 calc R
H59B H 0.5369 0.3556 0.5532 0.102 Uiso 1 1 calc R
H59C H 0.5655 0.3767 0.4345 0.102 Uiso 1 1 calc R
C60 C 0.55740(16) 0.2075(5) 0.5991(6) 0.064(2) Uani 1 1 d .
H60A H 0.5344 0.2180 0.6441 0.096 Uiso 1 1 calc R
H60B H 0.5768 0.2180 0.6656 0.096 Uiso 1 1 calc R
H60C H 0.5584 0.1528 0.5701 0.096 Uiso 1 1 calc R
Sn61 Sn 0.451752(7) 0.317805(16) 0.38873(3) 0.01438(7) Uani 1 1 d .
C62 C 0.42710(12) 0.3989(3) 0.2359(5) 0.0197(10) Uani 1 1 d .
C63 C 0.38690(11) 0.4018(3) 0.2678(5) 0.0236(11) Uani 1 1 d .
H63A H 0.3751 0.4367 0.2012 0.035 Uiso 1 1 calc R
H63B H 0.3832 0.4210 0.3634 0.035 Uiso 1 1 calc R
H63C H 0.3767 0.3494 0.2592 0.035 Uiso 1 1 calc R
C64 C 0.43244(14) 0.3707(3) 0.0868(5) 0.0320(13) Uani 1 1 d .
H64A H 0.4580 0.3713 0.0641 0.048 Uiso 1 1 calc R
H64B H 0.4196 0.4050 0.0222 0.048 Uiso 1 1 calc R
H64C H 0.4232 0.3175 0.0779 0.048 Uiso 1 1 calc R
C65 C 0.44368(14) 0.4793(3) 0.2522(6) 0.0409(15) Uani 1 1 d .
H65A H 0.4336 0.5145 0.1816 0.061 Uiso 1 1 calc R
H65B H 0.4696 0.4757 0.2395 0.061 Uiso 1 1 calc R
H65C H 0.4385 0.4995 0.3461 0.061 Uiso 1 1 calc R
C66 C 0.44370(13) 0.3584(3) 0.6049(5) 0.0242(12) Uani 1 1 d .
C67 C 0.40402(14) 0.3655(4) 0.6383(5) 0.0405(15) Uani 1 1 d .
H67A H 0.3934 0.4063 0.5796 0.061 Uiso 1 1 calc R
H67B H 0.4010 0.3792 0.7373 0.061 Uiso 1 1 calc R
H67C H 0.3921 0.3158 0.6193 0.061 Uiso 1 1 calc R
C68 C 0.46015(15) 0.2992(3) 0.7048(5) 0.0411(15) Uani 1 1 d .
H68A H 0.4569 0.3169 0.8017 0.062 Uiso 1 1 calc R
H68B H 0.4857 0.2939 0.6847 0.062 Uiso 1 1 calc R
H68C H 0.4484 0.2487 0.6925 0.062 Uiso 1 1 calc R
C69 C 0.46166(15) 0.4374(3) 0.6289(6) 0.0449(16) Uani 1 1 d .
H69A H 0.4871 0.4337 0.6047 0.067 Uiso 1 1 calc R
H69B H 0.4592 0.4522 0.7277 0.067 Uiso 1 1 calc R
H69C H 0.4502 0.4767 0.5698 0.067 Uiso 1 1 calc R
P81 P 0.41856(3) 0.03710(7) 0.86972(13) 0.0220(3) Uani 1 1 d .
F82 F 0.38590(7) -0.00224(17) 0.9502(3) 0.0345(7) Uani 1 1 d .
F83 F 0.42792(8) -0.04461(17) 0.7965(3) 0.0429(8) Uani 1 1 d .
F84 F 0.45179(7) 0.07576(18) 0.7911(3) 0.0453(9) Uani 1 1 d .
F85 F 0.40975(7) 0.11879(17) 0.9407(3) 0.0382(8) Uani 1 1 d .
F86 F 0.39310(8) 0.05817(19) 0.7425(3) 0.0409(8) Uani 1 1 d .
F87 F 0.44421(8) 0.0155(2) 0.9976(3) 0.0497(9) Uani 1 1 d .

loop_
_atom_site_aniso_label
_atom_site_aniso_U_11
_atom_site_aniso_U_22
_atom_site_aniso_U_33
_atom_site_aniso_U_23
_atom_site_aniso_U_13
_atom_site_aniso_U_12
Co1 0.0154(3) 0.0134(3) 0.0175(3) -0.0013(3) -0.0013(3) -0.0037(2)
C2 0.010(2) 0.015(2) 0.025(2) -0.003(2) 0.0041(18) -0.0067(16)
C3 0.023(3) 0.019(3) 0.025(3) 0.003(2) 0.009(2) -0.004(2)
C4 0.019(3) 0.025(3) 0.040(3) -0.009(2) 0.013(2) -0.003(2)
C5 0.011(2) 0.019(3) 0.050(3) -0.002(2) -0.005(2) -0.0045(19)
C6 0.015(3) 0.018(3) 0.031(3) -0.010(2) -0.006(2) -0.003(2)
C7 0.012(2) 0.017(2) 0.019(2) -0.0024(19) -0.001(2) -0.0065(16)
C8 0.016(3) 0.019(3) 0.021(2) 0.0080(19) 0.0035(18) -0.0046(19)
C9 0.022(3) 0.027(3) 0.029(3) 0.008(2) -0.005(2) -0.009(2)
C10 0.022(2) 0.010(2) 0.035(3) -0.001(2) 0.003(2) -0.0035(16)
C11 0.018(3) 0.021(3) 0.026(3) 0.000(2) -0.0082(19) -0.009(2)
Sn12 0.01363(14) 0.01601(14) 0.01339(16) 0.00025(12) 0.00043(12) -0.00274(11)
C13 0.023(3) 0.021(3) 0.019(2) 0.003(2) -0.0083(19) -0.003(2)
C14 0.033(3) 0.030(3) 0.019(3) 0.009(2) -0.003(2) 0.001(2)
C15 0.042(4) 0.042(4) 0.033(3) 0.016(3) -0.003(2) 0.013(3)
C16 0.029(3) 0.048(4) 0.023(3) -0.004(2) -0.009(2) -0.014(3)
C17 0.013(2) 0.035(3) 0.021(3) -0.001(2) 0.0045(18) -0.006(2)
C18 0.018(3) 0.034(3) 0.042(3) 0.012(3) 0.007(2) -0.005(2)
C19 0.027(3) 0.042(4) 0.051(4) 0.010(3) 0.021(3) 0.006(3)
C20 0.041(4) 0.071(5) 0.034(3) -0.013(3) 0.014(3) -0.020(3)
Sn21 0.01665(15) 0.01251(15) 0.01342(15) -0.00121(12) 0.00065(11) -0.00331(12)
C22 0.019(3) 0.020(3) 0.018(2) -0.005(2) 0.0024(19) 0.000(2)
C23 0.039(3) 0.034(3) 0.016(3) -0.003(2) 0.005(2) -0.004(2)
C24 0.024(3) 0.040(3) 0.027(3) -0.008(2) -0.004(2) -0.003(2)
C25 0.028(3) 0.031(3) 0.034(3) -0.012(2) 0.005(2) 0.005(2)
C26 0.036(3) 0.016(3) 0.026(3) 0.002(2) 0.005(2) -0.013(2)
C27 0.078(5) 0.041(4) 0.025(3) 0.011(3) -0.008(3) -0.029(3)
C28 0.037(3) 0.022(3) 0.048(3) 0.000(2) 0.018(3) -0.013(2)
C29 0.033(3) 0.018(3) 0.042(3) 0.015(2) -0.004(2) -0.002(2)
P31 0.0484(8) 0.0327(8) 0.0173(7) -0.0021(6) -0.0028(6) 0.0154(6)
F32 0.072(3) 0.081(3) 0.0313(19) 0.0074(18) 0.0127(17) 0.003(2)
F33 0.104(3) 0.036(2) 0.037(2) -0.0090(17) 0.0034(18) 0.0141(19)
F34 0.107(3) 0.048(2) 0.0308(19) 0.0118(16) -0.0027(19) -0.007(2)
F35 0.118(3) 0.047(3) 0.045(2) -0.0241(18) -0.012(2) 0.019(2)
F36 0.056(2) 0.098(3) 0.061(3) -0.006(2) -0.0170(19) 0.030(2)
F37 0.045(2) 0.090(3) 0.047(2) 0.017(2) -0.0080(16) 0.016(2)
Co41 0.0144(3) 0.0123(3) 0.0159(3) 0.0012(3) 0.0006(3) 0.0001(2)
C42 0.011(2) 0.017(2) 0.023(2) -0.001(2) 0.0005(19) 0.0038(16)
C43 0.011(2) 0.017(3) 0.024(3) -0.0021(19) 0.0044(18) 0.0014(19)
C44 0.015(2) 0.018(3) 0.032(3) 0.002(2) 0.001(2) -0.0045(19)
C45 0.022(3) 0.020(3) 0.034(3) -0.004(2) -0.012(2) -0.003(2)
C46 0.017(3) 0.018(3) 0.022(2) 0.005(2) -0.0087(19) 0.001(2)
C47 0.013(2) 0.015(2) 0.021(2) 0.002(2) 0.0029(19) 0.0038(16)
C48 0.022(3) 0.022(3) 0.022(3) -0.002(2) 0.012(2) 0.002(2)
C49 0.023(3) 0.014(2) 0.042(3) -0.002(2) 0.009(2) 0.0030(18)
C50 0.021(3) 0.025(3) 0.031(3) 0.014(2) 0.002(2) 0.008(2)
C51 0.016(3) 0.026(3) 0.021(2) 0.004(2) 0.0000(19) 0.004(2)
Sn52 0.01160(15) 0.01775(16) 0.01973(17) -0.00167(13) 0.00054(12) -0.00119(12)
C53 0.021(3) 0.015(3) 0.031(3) 0.006(2) 0.004(2) 0.005(2)
C54 0.036(3) 0.036(3) 0.019(3) 0.003(2) 0.004(2) 0.001(2)
C55 0.037(3) 0.021(3) 0.049(4) 0.010(3) 0.017(3) -0.002(2)
C56 0.027(3) 0.026(3) 0.033(3) 0.006(2) 0.009(2) 0.008(2)
C57 0.013(3) 0.041(3) 0.041(3) -0.019(3) -0.009(2) 0.005(2)
C58 0.016(3) 0.075(5) 0.068(4) -0.029(4) -0.006(3) 0.007(3)
C59 0.043(4) 0.055(5) 0.105(6) -0.046(4) -0.031(4) 0.002(3)
C60 0.038(4) 0.115(7) 0.038(4) -0.010(4) -0.017(3) 0.010(4)
Sn61 0.01420(14) 0.01226(14) 0.01669(16) -0.00031(13) 0.00011(12) 0.00046(11)
C62 0.018(3) 0.015(2) 0.026(3) 0.007(2) 0.0027(19) 0.0038(19)
C63 0.017(3) 0.027(3) 0.026(3) 0.008(2) -0.001(2) 0.010(2)
C64 0.036(3) 0.034(3) 0.025(3) 0.014(2) 0.003(2) 0.016(3)
C65 0.039(4) 0.023(3) 0.060(4) 0.016(3) -0.002(3) -0.004(3)
C66 0.023(3) 0.028(3) 0.022(3) -0.006(2) -0.003(2) 0.002(2)
C67 0.037(3) 0.061(4) 0.023(3) -0.009(3) 0.005(2) 0.013(3)
C68 0.054(4) 0.049(4) 0.020(3) -0.001(3) -0.006(3) 0.014(3)
C69 0.050(4) 0.042(4) 0.043(4) -0.022(3) 0.004(3) -0.004(3)
P81 0.0214(6) 0.0266(7) 0.0180(6) -0.0033(6) 0.0006(5) 0.0011(5)
F82 0.0357(17) 0.0373(18) 0.0306(17) 0.0040(14) 0.0125(13) -0.0022(14)
F83 0.047(2) 0.0334(18) 0.048(2) -0.0179(15) 0.0127(15) 0.0036(14)
F84 0.0341(18) 0.054(2) 0.048(2) -0.0142(16) 0.0211(15) -0.0164(15)
F85 0.0395(18) 0.0299(17) 0.0453(19) -0.0146(14) 0.0109(14) -0.0002(13)
F86 0.040(2) 0.056(2) 0.0267(17) 0.0097(15) -0.0112(14) -0.0048(16)
F87 0.039(2) 0.072(3) 0.0383(19) -0.0050(17) -0.0158(15) 0.0135(17)

loop_
_atom_type_symbol
_atom_type_description
_atom_type_scat_dispersion_real
_atom_type_scat_dispersion_imag
_atom_type_scat_source
C C 0.0033 0.0016 'International Tables Vol C Tables 4.2.6.8 and 6.1.1.4'
H H 0.0000 0.0000 'International Tables Vol C Tables 4.2.6.8 and 6.1.1.4'
F F 0.0171 0.0103 'International Tables Vol C Tables 4.2.6.8 and 6.1.1.4'
P P 0.1023 0.0942 'International Tables Vol C Tables 4.2.6.8 and 6.1.1.4'
Co Co 0.3494 0.9721 'International Tables Vol C Tables 4.2.6.8 and 6.1.1.4'
Sn Sn -0.6537 1.4246 'International Tables Vol C Tables 4.2.6.8 and 6.1.1.4'

loop_
_geom_angle_atom_site_label_1
_geom_angle_atom_site_label_2
_geom_angle_atom_site_label_3
_geom_angle
C8 Co1 C11 68.43(18)
C8 Co1 C10 68.54(19)
C11 Co1 C10 41.04(17)
C8 Co1 C6 108.79(19)
C11 Co1 C6 168.33(19)
C10 Co1 C6 149.71(19)
C8 Co1 C5 131.6(2)
C11 Co1 C5 149.1(2)
C10 Co1 C5 117.10(18)
C6 Co1 C5 40.90(18)
C8 Co1 C3 147.54(19)
C11 Co1 C3 107.71(19)
C10 Co1 C3 130.8(2)
C6 Co1 C3 68.16(19)
C5 Co1 C3 68.4(2)
C8 Co1 C9 41.25(19)
C11 Co1 C9 68.62(19)
C10 Co1 C9 40.35(19)
C6 Co1 C9 117.3(2)
C5 Co1 C9 109.5(2)
C3 Co1 C9 169.7(2)
C8 Co1 C4 170.6(2)
C11 Co1 C4 116.0(2)
C10 Co1 C4 108.86(19)
C6 Co1 C4 68.60(19)
C5 Co1 C4 40.7(2)
C3 Co1 C4 40.89(19)
C9 Co1 C4 131.1(2)
C8 Co1 C7 41.45(17)
C11 Co1 C7 40.89(17)
C10 Co1 C7 69.53(16)
C6 Co1 C7 129.62(17)
C5 Co1 C7 169.75(19)
C3 Co1 C7 114.01(18)
C9 Co1 C7 69.97(18)
C4 Co1 C7 147.1(2)
C8 Co1 C2 114.66(18)
C11 Co1 C2 129.22(18)
C10 Co1 C2 169.20(19)
C6 Co1 C2 40.59(17)
C5 Co1 C2 69.22(18)
C3 Co1 C2 41.35(17)
C9 Co1 C2 148.33(19)
C4 Co1 C2 69.66(18)
C7 Co1 C2 105.60(16)
C6 C2 C3 105.4(4)
C6 C2 Co1 68.7(2)
C3 C2 Co1 68.4(2)
C6 C2 Sn21 130.7(3)
C3 C2 Sn21 123.3(3)
Co1 C2 Sn21 120.25(18)
C4 C3 C2 109.4(4)
C4 C3 Co1 69.7(3)
C2 C3 Co1 70.3(2)
C4 C3 H3 125.3
C2 C3 H3 125.3
Co1 C3 H3 126.3
C5 C4 C3 107.4(4)
C5 C4 Co1 69.5(3)
C3 C4 Co1 69.4(3)
C5 C4 H4 126.3
C3 C4 H4 126.3
Co1 C4 H4 126.4
C4 C5 C6 108.0(5)
C4 C5 Co1 69.8(3)
C6 C5 Co1 69.5(3)
C4 C5 H5 126.0
C6 C5 H5 126.0
Co1 C5 H5 126.2
C2 C6 C5 109.9(4)
C2 C6 Co1 70.7(2)
C5 C6 Co1 69.6(3)
C2 C6 H6 125.1
C5 C6 H6 125.1
Co1 C6 H6 126.2
C11 C7 C8 105.2(4)
C11 C7 Co1 68.7(2)
C8 C7 Co1 68.2(2)
C11 C7 Sn12 129.8(3)
C8 C7 Sn12 124.5(3)
Co1 C7 Sn12 120.79(18)
C9 C8 C7 109.4(4)
C9 C8 Co1 69.8(3)
C7 C8 Co1 70.4(2)
C9 C8 H8 125.3
C7 C8 H8 125.3
Co1 C8 H8 126.1
C10 C9 C8 107.5(4)
C10 C9 Co1 69.7(3)
C8 C9 Co1 68.9(3)
C10 C9 H9 126.3
C8 C9 H9 126.3
Co1 C9 H9 126.6
C9 C10 C11 108.3(4)
C9 C10 Co1 69.9(3)
C11 C10 Co1 69.4(2)
C9 C10 H10 125.8
C11 C10 H10 125.8
Co1 C10 H10 126.4
C10 C11 C7 109.7(4)
C10 C11 Co1 69.6(2)
C7 C11 Co1 70.5(2)
C10 C11 H11 125.2
C7 C11 H11 125.2
Co1 C11 H11 126.4
C7 Sn12 C17 101.73(17)
C7 Sn12 C13 106.44(17)
C17 Sn12 C13 110.63(17)
C7 Sn12 Sn21 94.58(9)
C17 Sn12 Sn21 122.71(12)
C13 Sn12 Sn21 116.49(12)
C14 C13 C15 109.4(4)
C14 C13 C16 108.4(4)
C15 C13 C16 109.7(4)
C14 C13 Sn12 110.4(3)
C15 C13 Sn12 109.5(3)
C16 C13 Sn12 109.4(3)
C13 C14 H14A 109.5
C13 C14 H14B 109.5
H14A C14 H14B 109.5
C13 C14 H14C 109.5
H14A C14 H14C 109.5
H14B C14 H14C 109.5
C13 C15 H15A 109.5
C13 C15 H15B 109.5
H15A C15 H15B 109.5
C13 C15 H15C 109.5
H15A C15 H15C 109.5
H15B C15 H15C 109.5
C13 C16 H16A 109.5
C13 C16 H16B 109.5
H16A C16 H16B 109.5
C13 C16 H16C 109.5
H16A C16 H16C 109.5
H16B C16 H16C 109.5
C18 C17 C20 108.8(4)
C18 C17 C19 109.1(4)
C20 C17 C19 109.6(5)
C18 C17 Sn12 106.7(3)
C20 C17 Sn12 111.9(3)
C19 C17 Sn12 110.6(3)
C17 C18 H18A 109.5
C17 C18 H18B 109.5
H18A C18 H18B 109.5
C17 C18 H18C 109.5
H18A C18 H18C 109.5
H18B C18 H18C 109.5
C17 C19 H19A 109.5
C17 C19 H19B 109.5
H19A C19 H19B 109.5
C17 C19 H19C 109.5
H19A C19 H19C 109.5
H19B C19 H19C 109.5
C17 C20 H20A 109.5
C17 C20 H20B 109.5
H20A C20 H20B 109.5
C17 C20 H20C 109.5
H20A C20 H20C 109.5
H20B C20 H20C 109.5
C2 Sn21 C22 105.82(17)
C2 Sn21 C26 102.32(17)
C22 Sn21 C26 111.04(18)
C2 Sn21 Sn12 95.21(10)
C22 Sn21 Sn12 116.44(12)
C26 Sn21 Sn12 121.91(13)
C23 C22 C25 109.7(4)
C23 C22 C24 109.0(4)
C25 C22 C24 109.0(4)
C23 C22 Sn21 110.6(3)
C25 C22 Sn21 108.7(3)
C24 C22 Sn21 109.7(3)
C22 C23 H23A 109.5
C22 C23 H23B 109.5
H23A C23 H23B 109.5
C22 C23 H23C 109.5
H23A C23 H23C 109.5
H23B C23 H23C 109.5
C22 C24 H24A 109.5
C22 C24 H24B 109.5
H24A C24 H24B 109.5
C22 C24 H24C 109.5
H24A C24 H24C 109.5
H24B C24 H24C 109.5
C22 C25 H25A 109.5
C22 C25 H25B 109.5
H25A C25 H25B 109.5
C22 C25 H25C 109.5
H25A C25 H25C 109.5
H25B C25 H25C 109.5
C27 C26 C29 110.0(5)
C27 C26 C28 108.8(4)
C29 C26 C28 110.4(4)
C27 C26 Sn21 111.7(3)
C29 C26 Sn21 109.3(3)
C28 C26 Sn21 106.6(3)
C26 C27 H27A 109.5
C26 C27 H27B 109.5
H27A C27 H27B 109.5
C26 C27 H27C 109.5
H27A C27 H27C 109.5
H27B C27 H27C 109.5
C26 C28 H28A 109.5
C26 C28 H28B 109.5
H28A C28 H28B 109.5
C26 C28 H28C 109.5
H28A C28 H28C 109.5
H28B C28 H28C 109.5
C26 C29 H29A 109.5
C26 C29 H29B 109.5
H29A C29 H29B 109.5
C26 C29 H29C 109.5
H29A C29 H29C 109.5
H29B C29 H29C 109.5
F33 P31 F34 88.95(19)
F33 P31 F36 89.8(2)
F34 P31 F36 90.3(2)
F33 P31 F32 90.7(2)
F34 P31 F32 179.6(2)
F36 P31 F32 89.9(2)
F33 P31 F35 179.4(2)
F34 P31 F35 90.5(2)
F36 P31 F35 89.9(2)
F32 P31 F35 89.9(2)
F33 P31 F37 91.0(2)
F34 P31 F37 90.2(2)
F36 P31 F37 179.1(2)
F32 P31 F37 89.58(19)
F35 P31 F37 89.3(2)
C51 Co41 C43 108.25(18)
C51 Co41 C48 68.38(18)
C43 Co41 C48 168.25(18)
C51 Co41 C50 40.62(19)
C43 Co41 C50 116.52(19)
C48 Co41 C50 68.81(19)
C51 Co41 C46 148.57(19)
C43 Co41 C46 68.13(18)
C48 Co41 C46 108.5(2)
C50 Co41 C46 169.8(2)
C51 Co41 C44 130.50(19)
C43 Co41 C44 41.36(18)
C48 Co41 C44 149.20(19)
C50 Co41 C44 108.39(19)
C46 Co41 C44 68.59(19)
C51 Co41 C45 169.28(19)
C43 Co41 C45 68.84(19)
C48 Co41 C45 116.6(2)
C50 Co41 C45 130.5(2)
C46 Co41 C45 41.04(18)
C44 Co41 C45 40.68(19)
C51 Co41 C49 68.4(2)
C43 Co41 C49 149.63(19)
C48 Co41 C49 40.90(17)
C50 Co41 C49 40.94(19)
C46 Co41 C49 130.8(2)
C44 Co41 C49 116.52(18)
C45 Co41 C49 108.5(2)
C51 Co41 C47 41.39(17)
C43 Co41 C47 129.17(17)
C48 Co41 C47 40.96(17)
C50 Co41 C47 69.68(18)
C46 Co41 C47 115.17(18)
C44 Co41 C47 169.18(19)
C45 Co41 C47 148.37(19)
C49 Co41 C47 69.46(17)
C51 Co41 C42 115.21(18)
C43 Co41 C42 40.77(17)
C48 Co41 C42 129.38(18)
C50 Co41 C42 148.09(19)
C46 Co41 C42 41.13(18)
C44 Co41 C42 69.73(17)
C45 Co41 C42 69.81(18)
C49 Co41 C42 169.03(18)
C47 Co41 C42 105.97(15)
C43 C42 C46 105.3(4)
C43 C42 Co41 68.5(2)
C46 C42 Co41 68.4(2)
C43 C42 Sn61 129.7(3)
C46 C42 Sn61 124.4(3)
Co41 C42 Sn61 120.49(18)
C42 C43 C44 109.9(4)
C42 C43 Co41 70.8(2)
C44 C43 Co41 69.6(3)
C42 C43 H43 125.1
C44 C43 H43 125.1
Co41 C43 H43 126.2
C45 C44 C43 107.4(4)
C45 C44 Co41 69.7(3)
C43 C44 Co41 69.1(2)
C45 C44 H44 126.3
C43 C44 H44 126.3
Co41 C44 H44 126.5
C44 C45 C46 107.5(4)
C44 C45 Co41 69.7(3)
C46 C45 Co41 69.3(3)
C44 C45 H45 126.2
C46 C45 H45 126.2
Co41 C45 H45 126.4
C45 C46 C42 109.9(4)
C45 C46 Co41 69.6(3)
C42 C46 Co41 70.5(2)
C45 C46 H46 125.1
C42 C46 H46 125.1
Co41 C46 H46 126.4
C48 C47 C51 105.0(4)
C48 C47 Co41 68.6(2)
C51 C47 Co41 68.1(2)
C48 C47 Sn52 128.9(3)
C51 C47 Sn52 125.4(3)
Co41 C47 Sn52 120.08(18)
C49 C48 C47 109.9(4)
C49 C48 Co41 70.2(2)
C47 C48 Co41 70.5(2)
C49 C48 H48 125.0
C47 C48 H48 125.0
Co41 C48 H48 125.9
C48 C49 C50 107.2(4)
C48 C49 Co41 69.0(2)
C50 C49 Co41 68.9(3)
C48 C49 H49 126.4
C50 C49 H49 126.4
Co41 C49 H49 127.3
C51 C50 C49 107.8(4)
C51 C50 Co41 69.4(3)
C49 C50 Co41 70.1(3)
C51 C50 H50 126.1
C49 C50 H50 126.1
Co41 C50 H50 125.9
C50 C51 C47 110.1(4)
C50 C51 Co41 70.0(3)
C47 C51 Co41 70.5(2)
C50 C51 H51 125.0
C47 C51 H51 125.0
Co41 C51 H51 126.1
C47 Sn52 C53 108.66(17)
C47 Sn52 C57 108.28(19)
C53 Sn52 C57 113.47(19)
C47 Sn52 Sn61 94.96(10)
C53 Sn52 Sn61 113.26(12)
C57 Sn52 Sn61 116.25(13)
C54 C53 C55 110.4(4)
C54 C53 C56 107.9(4)
C55 C53 C56 108.8(4)
C54 C53 Sn52 110.6(3)
C55 C53 Sn52 108.2(3)
C56 C53 Sn52 110.9(3)
C53 C54 H54A 109.5
C53 C54 H54B 109.5
H54A C54 H54B 109.5
C53 C54 H54C 109.5
H54A C54 H54C 109.5
H54B C54 H54C 109.5
C53 C55 H55A 109.5
C53 C55 H55B 109.5
H55A C55 H55B 109.5
C53 C55 H55C 109.5
H55A C55 H55C 109.5
H55B C55 H55C 109.5
C53 C56 H56A 109.5
C53 C56 H56B 109.5
H56A C56 H56B 109.5
C53 C56 H56C 109.5
H56A C56 H56C 109.5
H56B C56 H56C 109.5
C59 C57 C58 111.2(5)
C59 C57 C60 109.5(5)
C58 C57 C60 106.9(5)
C59 C57 Sn52 108.2(4)
C58 C57 Sn52 111.7(3)
C60 C57 Sn52 109.2(4)
C57 C58 H58A 109.5
C57 C58 H58B 109.5
H58A C58 H58B 109.5
C57 C58 H58C 109.5
H58A C58 H58C 109.5
H58B C58 H58C 109.5
C57 C59 H59A 109.5
C57 C59 H59B 109.5
H59A C59 H59B 109.5
C57 C59 H59C 109.5
H59A C59 H59C 109.5
H59B C59 H59C 109.5
C57 C60 H60A 109.5
C57 C60 H60B 109.5
H60A C60 H60B 109.5
C57 C60 H60C 109.5
H60A C60 H60C 109.5
H60B C60 H60C 109.5
C42 Sn61 C66 104.53(18)
C42 Sn61 C62 103.17(16)
C66 Sn61 C62 111.17(18)
C42 Sn61 Sn52 94.69(10)
C66 Sn61 Sn52 117.70(13)
C62 Sn61 Sn52 121.09(12)
C64 C62 C65 109.4(4)
C64 C62 C63 109.0(4)
C65 C62 C63 110.5(4)
C64 C62 Sn61 111.2(3)
C65 C62 Sn61 109.5(3)
C63 C62 Sn61 107.3(3)
C62 C63 H63A 109.5
C62 C63 H63B 109.5
H63A C63 H63B 109.5
C62 C63 H63C 109.5
H63A C63 H63C 109.5
H63B C63 H63C 109.5
C62 C64 H64A 109.5
C62 C64 H64B 109.5
H64A C64 H64B 109.5
C62 C64 H64C 109.5
H64A C64 H64C 109.5
H64B C64 H64C 109.5
C62 C65 H65A 109.5
C62 C65 H65B 109.5
H65A C65 H65B 109.5
C62 C65 H65C 109.5
H65A C65 H65C 109.5
H65B C65 H65C 109.5
C67 C66 C68 108.5(4)
C67 C66 C69 108.9(4)
C68 C66 C69 108.7(4)
C67 C66 Sn61 110.8(3)
C68 C66 Sn61 108.7(3)
C69 C66 Sn61 111.2(3)
C66 C67 H67A 109.5
C66 C67 H67B 109.5
H67A C67 H67B 109.5
C66 C67 H67C 109.5
H67A C67 H67C 109.5
H67B C67 H67C 109.5
C66 C68 H68A 109.5
C66 C68 H68B 109.5
H68A C68 H68B 109.5
C66 C68 H68C 109.5
H68A C68 H68C 109.5
H68B C68 H68C 109.5
C66 C69 H69A 109.5
C66 C69 H69B 109.5
H69A C69 H69B 109.5
C66 C69 H69C 109.5
H69A C69 H69C 109.5
H69B C69 H69C 109.5
F86 P81 F85 90.01(17)
F86 P81 F82 90.29(16)
F85 P81 F82 90.58(16)
F86 P81 F87 179.8(2)
F85 P81 F87 90.22(18)
F82 P81 F87 89.66(17)
F86 P81 F84 90.75(17)
F85 P81 F84 89.68(16)
F82 P81 F84 178.93(19)
F87 P81 F84 89.30(17)
F86 P81 F83 89.85(17)
F85 P81 F83 179.08(18)
F82 P81 F83 90.33(16)
F87 P81 F83 89.92(18)
F84 P81 F83 89.41(16)

loop_
_geom_bond_atom_site_label_1
_geom_bond_atom_site_label_2
_geom_bond_distance
Co1 C8 2.016(4)
Co1 C11 2.023(4)
Co1 C10 2.025(4)
Co1 C6 2.025(4)
Co1 C5 2.026(4)
Co1 C3 2.026(5)
Co1 C9 2.028(5)
Co1 C4 2.031(5)
Co1 C7 2.046(4)
Co1 C2 2.051(4)
C2 C6 1.414(6)
C2 C3 1.440(6)
C2 Sn21 2.191(4)
C3 C4 1.417(7)
C3 H3 0.9500
C4 C5 1.409(7)
C4 H4 0.9500
C5 C6 1.416(6)
C5 H5 0.9500
C6 H6 0.9500
C7 C11 1.421(6)
C7 C8 1.438(6)
C7 Sn12 2.194(4)
C8 C9 1.424(7)
C8 H8 0.9500
C9 C10 1.398(6)
C9 H9 0.9500
C10 C11 1.419(6)
C10 H10 0.9500
C11 H11 0.9500
Sn12 C17 2.194(4)
Sn12 C13 2.197(4)
Sn12 Sn21 2.8295(4)
C13 C14 1.523(6)
C13 C15 1.526(7)
C13 C16 1.536(6)
C14 H14A 0.9800
C14 H14B 0.9800
C14 H14C 0.9800
C15 H15A 0.9800
C15 H15B 0.9800
C15 H15C 0.9800
C16 H16A 0.9800
C16 H16B 0.9800
C16 H16C 0.9800
C17 C18 1.521(7)
C17 C20 1.521(7)
C17 C19 1.532(7)
C18 H18A 0.9800
C18 H18B 0.9800
C18 H18C 0.9800
C19 H19A 0.9800
C19 H19B 0.9800
C19 H19C 0.9800
C20 H20A 0.9800
C20 H20B 0.9800
C20 H20C 0.9800
Sn21 C22 2.197(4)
Sn21 C26 2.210(5)
C22 C23 1.521(7)
C22 C25 1.530(6)
C22 C24 1.535(6)
C23 H23A 0.9800
C23 H23B 0.9800
C23 H23C 0.9800
C24 H24A 0.9800
C24 H24B 0.9800
C24 H24C 0.9800
C25 H25A 0.9800
C25 H25B 0.9800
C25 H25C 0.9800
C26 C27 1.517(7)
C26 C29 1.530(6)
C26 C28 1.537(7)
C27 H27A 0.9800
C27 H27B 0.9800
C27 H27C 0.9800
C28 H28A 0.9800
C28 H28B 0.9800
C28 H28C 0.9800
C29 H29A 0.9800
C29 H29B 0.9800
C29 H29C 0.9800
P31 F33 1.579(3)
P31 F34 1.584(4)
P31 F36 1.588(3)
P31 F32 1.588(3)
P31 F35 1.588(4)
P31 F37 1.597(3)
Co41 C51 2.017(4)
Co41 C43 2.022(4)
Co41 C48 2.024(4)
Co41 C50 2.024(5)
Co41 C46 2.025(4)
Co41 C44 2.029(4)
Co41 C45 2.029(4)
Co41 C49 2.040(4)
Co41 C47 2.050(4)
Co41 C42 2.052(4)
C42 C43 1.420(6)
C42 C46 1.433(6)
C42 Sn61 2.177(4)
C43 C44 1.431(6)
C43 H43 0.9500
C44 C45 1.411(7)
C44 H44 0.9500
C45 C46 1.421(6)
C45 H45 0.9500
C46 H46 0.9500
C47 C48 1.426(6)
C47 C51 1.437(6)
C47 Sn52 2.181(4)
C48 C49 1.420(6)
C48 H48 0.9500
C49 C50 1.421(7)
C49 H49 0.9500
C50 C51 1.403(7)
C50 H50 0.9500
C51 H51 0.9500
Sn52 C53 2.195(5)
Sn52 C57 2.205(5)
Sn52 Sn61 2.8453(4)
C53 C54 1.521(7)
C53 C55 1.530(6)
C53 C56 1.535(6)
C54 H54A 0.9800
C54 H54B 0.9800
C54 H54C 0.9800
C55 H55A 0.9800
C55 H55B 0.9800
C55 H55C 0.9800
C56 H56A 0.9800
C56 H56B 0.9800
C56 H56C 0.9800
C57 C59 1.500(8)
C57 C58 1.509(7)
C57 C60 1.523(8)
C58 H58A 0.9800
C58 H58B 0.9800
C58 H58C 0.9800
C59 H59A 0.9800
C59 H59B 0.9800
C59 H59C 0.9800
C60 H60A 0.9800
C60 H60B 0.9800
C60 H60C 0.9800
Sn61 C66 2.198(5)
Sn61 C62 2.217(4)
C62 C64 1.515(6)
C62 C65 1.522(7)
C62 C63 1.535(6)
C63 H63A 0.9800
C63 H63B 0.9800
C63 H63C 0.9800
C64 H64A 0.9800
C64 H64B 0.9800
C64 H64C 0.9800
C65 H65A 0.9800
C65 H65B 0.9800
C65 H65C 0.9800
C66 C67 1.523(6)
C66 C68 1.523(7)
C66 C69 1.531(7)
C67 H67A 0.9800
C67 H67B 0.9800
C67 H67C 0.9800
C68 H68A 0.9800
C68 H68B 0.9800
C68 H68C 0.9800
C69 H69A 0.9800
C69 H69B 0.9800
C69 H69C 0.9800
P81 F86 1.585(3)
P81 F85 1.593(3)
P81 F82 1.593(3)
P81 F87 1.596(3)
P81 F84 1.596(3)
P81 F83 1.606(3)

loop_
_geom_torsion_atom_site_label_1
_geom_torsion_atom_site_label_2
_geom_torsion_atom_site_label_3
_geom_torsion_atom_site_label_4
_geom_torsion
C8 Co1 C2 C6 90.5(3)
C11 Co1 C2 C6 172.0(3)
C10 Co1 C2 C6 -164.5(8)
C5 Co1 C2 C6 -36.9(3)
C3 Co1 C2 C6 -117.4(4)
C9 Co1 C2 C6 56.8(4)
C4 Co1 C2 C6 -80.5(3)
C7 Co1 C2 C6 133.8(3)
C8 Co1 C2 C3 -152.1(3)
C11 Co1 C2 C3 -70.6(3)
C10 Co1 C2 C3 -47.1(10)
C6 Co1 C2 C3 117.4(4)
C5 Co1 C2 C3 80.5(3)
C9 Co1 C2 C3 174.2(3)
C4 Co1 C2 C3 36.9(3)
C7 Co1 C2 C3 -108.8(3)
C8 Co1 C2 Sn21 -35.1(3)
C11 Co1 C2 Sn21 46.4(3)
C10 Co1 C2 Sn21 69.8(10)
C6 Co1 C2 Sn21 -125.6(4)
C5 Co1 C2 Sn21 -162.5(3)
C3 Co1 C2 Sn21 117.0(4)
C9 Co1 C2 Sn21 -68.8(4)
C4 Co1 C2 Sn21 153.9(3)
C7 Co1 C2 Sn21 8.2(3)
C6 C2 C3 C4 0.2(5)
Co1 C2 C3 C4 -58.9(3)
Sn21 C2 C3 C4 -171.7(3)
C6 C2 C3 Co1 59.1(3)
Sn21 C2 C3 Co1 -112.8(3)
C8 Co1 C3 C4 173.0(3)
C11 Co1 C3 C4 -109.5(3)
C10 Co1 C3 C4 -69.9(4)
C6 Co1 C3 C4 82.1(3)
C5 Co1 C3 C4 37.9(3)
C9 Co1 C3 C4 -42.1(12)
C7 Co1 C3 C4 -152.9(3)
C2 Co1 C3 C4 120.6(4)
C8 Co1 C3 C2 52.5(5)
C11 Co1 C3 C2 129.9(3)
C10 Co1 C3 C2 169.6(2)
C6 Co1 C3 C2 -38.5(2)
C5 Co1 C3 C2 -82.7(3)
C9 Co1 C3 C2 -162.7(10)
C4 Co1 C3 C2 -120.6(4)
C7 Co1 C3 C2 86.5(3)
C2 C3 C4 C5 -0.1(5)
Co1 C3 C4 C5 -59.4(3)
C2 C3 C4 Co1 59.2(3)
C8 Co1 C4 C5 -37.7(14)
C11 Co1 C4 C5 -153.9(3)
C10 Co1 C4 C5 -109.9(3)
C6 Co1 C4 C5 37.8(3)
C3 Co1 C4 C5 118.8(4)
C9 Co1 C4 C5 -70.4(4)
C7 Co1 C4 C5 168.8(3)
C2 Co1 C4 C5 81.4(3)
C8 Co1 C4 C3 -156.4(11)
C11 Co1 C4 C3 87.4(3)
C10 Co1 C4 C3 131.3(3)
C6 Co1 C4 C3 -80.9(3)
C5 Co1 C4 C3 -118.8(4)
C9 Co1 C4 C3 170.9(3)
C7 Co1 C4 C3 50.0(5)
C2 Co1 C4 C3 -37.4(3)
C3 C4 C5 C6 0.0(6)
Co1 C4 C5 C6 -59.2(3)
C3 C4 C5 Co1 59.3(3)
C8 Co1 C5 C4 172.3(3)
C11 Co1 C5 C4 50.5(5)
C10 Co1 C5 C4 87.8(4)
C6 Co1 C5 C4 -119.3(5)
C3 Co1 C5 C4 -38.1(3)
C9 Co1 C5 C4 131.2(3)
C7 Co1 C5 C4 -143.7(9)
C2 Co1 C5 C4 -82.6(3)
C8 Co1 C5 C6 -68.4(4)
C11 Co1 C5 C6 169.7(3)
C10 Co1 C5 C6 -153.0(3)
C3 Co1 C5 C6 81.1(3)
C9 Co1 C5 C6 -109.6(3)
C4 Co1 C5 C6 119.3(5)
C7 Co1 C5 C6 -24.5(12)
C2 Co1 C5 C6 36.6(3)
C3 C2 C6 C5 -0.2(5)
Co1 C2 C6 C5 58.7(3)
Sn21 C2 C6 C5 170.9(3)
C3 C2 C6 Co1 -58.9(3)
Sn21 C2 C6 Co1 112.2(3)
C4 C5 C6 C2 0.1(5)
Co1 C5 C6 C2 -59.4(3)
C4 C5 C6 Co1 59.5(3)
C8 Co1 C6 C2 -106.3(3)
C11 Co1 C6 C2 -32.1(11)
C10 Co1 C6 C2 174.3(3)
C5 Co1 C6 C2 121.0(4)
C3 Co1 C6 C2 39.2(3)
C9 Co1 C6 C2 -150.4(3)
C4 Co1 C6 C2 83.3(3)
C7 Co1 C6 C2 -64.5(3)
C8 Co1 C6 C5 132.8(3)
C11 Co1 C6 C5 -153.1(9)
C10 Co1 C6 C5 53.4(5)
C3 Co1 C6 C5 -81.8(3)
C9 Co1 C6 C5 88.7(3)
C4 Co1 C6 C5 -37.6(3)
C7 Co1 C6 C5 174.5(3)
C2 Co1 C6 C5 -121.0(4)
C8 Co1 C7 C11 -117.3(4)
C10 Co1 C7 C11 -37.0(3)
C6 Co1 C7 C11 170.5(3)
C5 Co1 C7 C11 -168.9(10)
C3 Co1 C7 C11 89.7(3)
C9 Co1 C7 C11 -80.1(3)
C4 Co1 C7 C11 56.3(4)
C2 Co1 C7 C11 132.9(3)
C11 Co1 C7 C8 117.3(4)
C10 Co1 C7 C8 80.4(3)
C6 Co1 C7 C8 -72.2(3)
C5 Co1 C7 C8 -51.6(11)
C3 Co1 C7 C8 -153.0(3)
C9 Co1 C7 C8 37.2(3)
C4 Co1 C7 C8 173.7(3)
C2 Co1 C7 C8 -109.8(3)
C8 Co1 C7 Sn12 118.1(4)
C11 Co1 C7 Sn12 -124.6(4)
C10 Co1 C7 Sn12 -161.6(3)
C6 Co1 C7 Sn12 45.9(3)
C5 Co1 C7 Sn12 66.5(11)
C3 Co1 C7 Sn12 -34.9(3)
C9 Co1 C7 Sn12 155.3(3)
C4 Co1 C7 Sn12 -68.2(4)
C2 Co1 C7 Sn12 8.3(3)
C11 C7 C8 C9 -0.1(4)
Co1 C7 C8 C9 -59.1(3)
Sn12 C7 C8 C9 -172.3(3)
C11 C7 C8 Co1 59.0(3)
Sn12 C7 C8 Co1 -113.2(3)
C11 Co1 C8 C9 81.7(3)
C10 Co1 C8 C9 37.5(3)
C6 Co1 C8 C9 -110.3(3)
C5 Co1 C8 C9 -70.3(4)
C3 Co1 C8 C9 171.0(3)
C4 Co1 C8 C9 -38.1(13)
C7 Co1 C8 C9 120.4(4)
C2 Co1 C8 C9 -153.8(3)
C11 Co1 C8 C7 -38.7(2)
C10 Co1 C8 C7 -83.0(3)
C6 Co1 C8 C7 129.2(3)
C5 Co1 C8 C7 169.3(3)
C3 Co1 C8 C7 50.6(5)
C9 Co1 C8 C7 -120.4(4)
C4 Co1 C8 C7 -158.6(11)
C2 Co1 C8 C7 85.8(3)
C7 C8 C9 C10 0.1(5)
Co1 C8 C9 C10 -59.3(3)
C7 C8 C9 Co1 59.4(3)
C8 Co1 C9 C10 119.0(4)
C11 Co1 C9 C10 37.8(3)
C6 Co1 C9 C10 -153.2(3)
C5 Co1 C9 C10 -109.3(3)
C3 Co1 C9 C10 -33.0(12)
C4 Co1 C9 C10 -68.7(4)
C7 Co1 C9 C10 81.6(3)
C2 Co1 C9 C10 169.0(3)
C11 Co1 C9 C8 -81.2(3)
C10 Co1 C9 C8 -119.0(4)
C6 Co1 C9 C8 87.7(3)
C5 Co1 C9 C8 131.7(3)
C3 Co1 C9 C8 -152.1(10)
C4 Co1 C9 C8 172.3(3)
C7 Co1 C9 C8 -37.4(3)
C2 Co1 C9 C8 50.0(5)
C8 C9 C10 C11 -0.2(5)
Co1 C9 C10 C11 -59.0(3)
C8 C9 C10 Co1 58.8(3)
C8 Co1 C10 C9 -38.3(3)
C11 Co1 C10 C9 -119.6(4)
C6 Co1 C10 C9 52.5(5)
C5 Co1 C10 C9 88.6(3)
C3 Co1 C10 C9 172.6(3)
C4 Co1 C10 C9 132.1(3)
C7 Co1 C10 C9 -82.8(3)
C2 Co1 C10 C9 -147.6(8)
C8 Co1 C10 C11 81.4(3)
C6 Co1 C10 C11 172.1(3)
C5 Co1 C10 C11 -151.7(3)
C3 Co1 C10 C11 -67.7(3)
C9 Co1 C10 C11 119.6(4)
C4 Co1 C10 C11 -108.2(3)
C7 Co1 C10 C11 36.8(3)
C2 Co1 C10 C11 -28.0(10)
C9 C10 C11 C7 0.1(5)
Co1 C10 C11 C7 -59.2(3)
C9 C10 C11 Co1 59.3(3)
C8 C7 C11 C10 0.0(4)
Co1 C7 C11 C10 58.7(3)
Sn12 C7 C11 C10 171.6(3)
C8 C7 C11 Co1 -58.7(3)
Sn12 C7 C11 Co1 112.9(3)
C8 Co1 C11 C10 -81.7(3)
C6 Co1 C11 C10 -160.0(9)
C5 Co1 C11 C10 55.3(5)
C3 Co1 C11 C10 132.6(3)
C9 Co1 C11 C10 -37.2(3)
C4 Co1 C11 C10 89.3(3)
C7 Co1 C11 C10 -120.9(4)
C2 Co1 C11 C10 173.5(3)
C8 Co1 C11 C7 39.2(3)
C10 Co1 C11 C7 120.9(4)
C6 Co1 C11 C7 -39.1(11)
C5 Co1 C11 C7 176.2(3)
C3 Co1 C11 C7 -106.5(3)
C9 Co1 C11 C7 83.7(3)
C4 Co1 C11 C7 -149.8(3)
C2 Co1 C11 C7 -65.6(3)
C11 C7 Sn12 C17 132.4(4)
C8 C7 Sn12 C17 -57.5(3)
Co1 C7 Sn12 C17 -140.8(2)
C11 C7 Sn12 C13 16.5(4)
C8 C7 Sn12 C13 -173.3(3)
Co1 C7 Sn12 C13 103.4(2)
C11 C7 Sn12 Sn21 -102.9(3)
C8 C7 Sn12 Sn21 67.3(3)
Co1 C7 Sn12 Sn21 -16.0(2)
C7 Sn12 C13 C14 -54.1(3)
C17 Sn12 C13 C14 -163.8(3)
Sn21 Sn12 C13 C14 49.8(4)
C7 Sn12 C13 C15 -174.6(3)
C17 Sn12 C13 C15 75.7(4)
Sn21 Sn12 C13 C15 -70.7(3)
C7 Sn12 C13 C16 65.1(4)
C17 Sn12 C13 C16 -44.6(4)
Sn21 Sn12 C13 C16 169.0(3)
C7 Sn12 C17 C18 -38.4(3)
C13 Sn12 C17 C18 74.3(3)
Sn21 Sn12 C17 C18 -141.7(3)
C7 Sn12 C17 C20 80.5(4)
C13 Sn12 C17 C20 -166.8(4)
Sn21 Sn12 C17 C20 -22.9(4)
C7 Sn12 C17 C19 -157.0(3)
C13 Sn12 C17 C19 -44.3(4)
Sn21 Sn12 C17 C19 99.7(3)
C6 C2 Sn21 C22 16.5(4)
C3 C2 Sn21 C22 -173.8(3)
Co1 C2 Sn21 C22 103.4(2)
C6 C2 Sn21 C26 132.8(4)
C3 C2 Sn21 C26 -57.5(4)
Co1 C2 Sn21 C26 -140.2(2)
C6 C2 Sn21 Sn12 -102.9(4)
C3 C2 Sn21 Sn12 66.8(3)
Co1 C2 Sn21 Sn12 -15.9(2)
C7 Sn12 Sn21 C2 16.42(16)
C17 Sn12 Sn21 C2 123.51(19)
C13 Sn12 Sn21 C2 -94.51(18)
C7 Sn12 Sn21 C22 -94.14(18)
C17 Sn12 Sn21 C22 13.0(2)
C13 Sn12 Sn21 C22 154.94(19)
C7 Sn12 Sn21 C26 124.42(19)
C17 Sn12 Sn21 C26 -128.5(2)
C13 Sn12 Sn21 C26 13.5(2)
C2 Sn21 C22 C23 -53.3(3)
C26 Sn21 C22 C23 -163.5(3)
Sn12 Sn21 C22 C23 51.0(3)
C2 Sn21 C22 C25 -173.8(3)
C26 Sn21 C22 C25 75.9(4)
Sn12 Sn21 C22 C25 -69.5(3)
C2 Sn21 C22 C24 67.0(4)
C26 Sn21 C22 C24 -43.2(4)
Sn12 Sn21 C22 C24 171.3(3)
C2 Sn21 C26 C27 81.3(4)
C22 Sn21 C26 C27 -166.2(4)
Sn12 Sn21 C26 C27 -22.9(5)
C2 Sn21 C26 C29 -156.7(3)
C22 Sn21 C26 C29 -44.2(4)
Sn12 Sn21 C26 C29 99.1(3)
C2 Sn21 C26 C28 -37.4(3)
C22 Sn21 C26 C28 75.1(3)
Sn12 Sn21 C26 C28 -141.6(3)
C51 Co41 C42 C43 -89.1(3)
C48 Co41 C42 C43 -171.0(3)
C50 Co41 C42 C43 -55.3(4)
C46 Co41 C42 C43 117.4(3)
C44 Co41 C42 C43 37.2(3)
C45 Co41 C42 C43 80.6(3)
C49 Co41 C42 C43 163.8(9)
C47 Co41 C42 C43 -132.4(3)
C51 Co41 C42 C46 153.5(3)
C43 Co41 C42 C46 -117.4(3)
C48 Co41 C42 C46 71.5(3)
C50 Co41 C42 C46 -172.8(3)
C44 Co41 C42 C46 -80.3(3)
C45 Co41 C42 C46 -36.8(3)
C49 Co41 C42 C46 46.4(10)
C47 Co41 C42 C46 110.2(3)
C51 Co41 C42 Sn61 35.3(3)
C43 Co41 C42 Sn61 124.4(4)
C48 Co41 C42 Sn61 -46.6(3)
C50 Co41 C42 Sn61 69.0(4)
C46 Co41 C42 Sn61 -118.2(4)
C44 Co41 C42 Sn61 161.5(3)
C45 Co41 C42 Sn61 -155.0(3)
C49 Co41 C42 Sn61 -71.8(10)
C47 Co41 C42 Sn61 -8.0(3)
C46 C42 C43 C44 0.1(4)
Co41 C42 C43 C44 -58.7(3)
Sn61 C42 C43 C44 -171.1(3)
C46 C42 C43 Co41 58.8(3)
Sn61 C42 C43 Co41 -112.4(3)
C51 Co41 C43 C42 107.7(3)
C48 Co41 C43 C42 36.4(10)
C50 Co41 C43 C42 150.9(3)
C46 Co41 C43 C42 -39.0(2)
C44 Co41 C43 C42 -121.0(4)
C45 Co41 C43 C42 -83.2(3)
C49 Co41 C43 C42 -174.0(3)
C47 Co41 C43 C42 66.3(3)
C51 Co41 C43 C44 -131.3(3)
C48 Co41 C43 C44 157.3(9)
C50 Co41 C43 C44 -88.1(3)
C46 Co41 C43 C44 82.0(3)
C45 Co41 C43 C44 37.7(3)
C49 Co41 C43 C44 -53.0(5)
C47 Co41 C43 C44 -172.7(3)
C42 Co41 C43 C44 121.0(4)
C42 C43 C44 C45 0.1(5)
Co41 C43 C44 C45 -59.3(3)
C42 C43 C44 Co41 59.4(3)
C51 Co41 C44 C45 -171.4(3)
C43 Co41 C44 C45 118.9(4)
C48 Co41 C44 C45 -52.3(5)
C50 Co41 C44 C45 -131.6(3)
C46 Co41 C44 C45 38.1(3)
C49 Co41 C44 C45 -87.9(3)
C47 Co41 C44 C45 150.6(8)
C42 Co41 C44 C45 82.3(3)
C51 Co41 C44 C43 69.7(3)
C48 Co41 C44 C43 -171.2(3)
C50 Co41 C44 C43 109.5(3)
C46 Co41 C44 C43 -80.8(3)
C45 Co41 C44 C43 -118.9(4)
C49 Co41 C44 C43 153.2(3)
C47 Co41 C44 C43 31.7(10)
C42 Co41 C44 C43 -36.6(3)
C43 C44 C45 C46 -0.2(6)
Co41 C44 C45 C46 -59.2(3)
C43 C44 C45 Co41 59.0(3)
C51 Co41 C45 C44 37.8(12)
C43 Co41 C45 C44 -38.3(3)
C48 Co41 C45 C44 153.1(3)
C50 Co41 C45 C44 69.1(4)
C46 Co41 C45 C44 -118.9(4)
C49 Co41 C45 C44 109.4(3)
C47 Co41 C45 C44 -169.9(3)
C42 Co41 C45 C44 -82.0(3)
C51 Co41 C45 C46 156.7(10)
C43 Co41 C45 C46 80.6(3)
C48 Co41 C45 C46 -88.0(3)
C50 Co41 C45 C46 -172.0(3)
C44 Co41 C45 C46 118.9(4)
C49 Co41 C45 C46 -131.6(3)
C47 Co41 C45 C46 -50.9(5)
C42 Co41 C45 C46 36.9(3)
C44 C45 C46 C42 0.3(5)
Co41 C45 C46 C42 -59.1(3)
C44 C45 C46 Co41 59.4(3)
C43 C42 C46 C45 -0.3(5)
Co41 C42 C46 C45 58.6(3)
Sn61 C42 C46 C45 171.6(3)
C43 C42 C46 Co41 -58.9(3)
Sn61 C42 C46 Co41 113.0(3)
C51 Co41 C46 C45 -171.9(3)
C43 Co41 C46 C45 -82.5(3)
C48 Co41 C46 C45 109.5(3)
C50 Co41 C46 C45 36.7(12)
C44 Co41 C46 C45 -37.8(3)
C49 Co41 C46 C45 69.4(4)
C47 Co41 C46 C45 153.3(3)
C42 Co41 C46 C45 -121.1(4)
C51 Co41 C46 C42 -50.8(4)
C43 Co41 C46 C42 38.6(2)
C48 Co41 C46 C42 -129.4(3)
C50 Co41 C46 C42 157.8(10)
C44 Co41 C46 C42 83.3(3)
C45 Co41 C46 C42 121.1(4)
C49 Co41 C46 C42 -169.5(2)
C47 Co41 C46 C42 -85.6(3)
C51 Co41 C47 C48 117.2(4)
C43 Co41 C47 C48 -171.1(3)
C50 Co41 C47 C48 80.7(3)
C46 Co41 C47 C48 -89.6(3)
C44 Co41 C47 C48 162.3(9)
C45 Co41 C47 C48 -55.3(4)
C49 Co41 C47 C48 36.9(3)
C42 Co41 C47 C48 -132.6(3)
C43 Co41 C47 C51 71.7(3)
C48 Co41 C47 C51 -117.2(4)
C50 Co41 C47 C51 -36.5(3)
C46 Co41 C47 C51 153.2(3)
C44 Co41 C47 C51 45.2(10)
C45 Co41 C47 C51 -172.5(3)
C49 Co41 C47 C51 -80.3(3)
C42 Co41 C47 C51 110.2(3)
C51 Co41 C47 Sn52 -119.2(4)
C43 Co41 C47 Sn52 -47.5(3)
C48 Co41 C47 Sn52 123.6(4)
C50 Co41 C47 Sn52 -155.7(3)
C46 Co41 C47 Sn52 34.0(3)
C44 Co41 C47 Sn52 -74.1(10)
C45 Co41 C47 Sn52 68.3(4)
C49 Co41 C47 Sn52 160.5(3)
C42 Co41 C47 Sn52 -9.0(3)
C51 C47 C48 C49 -0.6(5)
Co41 C47 C48 C49 -59.2(3)
Sn52 C47 C48 C49 -171.2(3)
C51 C47 C48 Co41 58.7(3)
Sn52 C47 C48 Co41 -112.0(3)
C51 Co41 C48 C49 81.6(3)
C43 Co41 C48 C49 157.0(9)
C50 Co41 C48 C49 37.8(3)
C46 Co41 C48 C49 -131.8(3)
C44 Co41 C48 C49 -52.8(5)
C45 Co41 C48 C49 -88.0(3)
C47 Co41 C48 C49 120.8(4)
C42 Co41 C48 C49 -172.9(3)
C51 Co41 C48 C47 -39.2(3)
C43 Co41 C48 C47 36.2(10)
C50 Co41 C48 C47 -83.0(3)
C46 Co41 C48 C47 107.4(3)
C44 Co41 C48 C47 -173.6(3)
C45 Co41 C48 C47 151.2(3)
C49 Co41 C48 C47 -120.8(4)
C42 Co41 C48 C47 66.3(3)
C47 C48 C49 C50 0.9(5)
Co41 C48 C49 C50 -58.5(3)
C47 C48 C49 Co41 59.4(3)
C51 Co41 C49 C48 -81.4(3)
C43 Co41 C49 C48 -171.0(3)
C50 Co41 C49 C48 -119.2(4)
C46 Co41 C49 C48 69.1(4)
C44 Co41 C49 C48 152.9(3)
C45 Co41 C49 C48 109.5(3)
C47 Co41 C49 C48 -36.9(3)
C42 Co41 C49 C48 30.2(11)
C51 Co41 C49 C50 37.8(3)
C43 Co41 C49 C50 -51.7(5)
C48 Co41 C49 C50 119.2(4)
C46 Co41 C49 C50 -171.6(3)
C44 Co41 C49 C50 -87.9(3)
C45 Co41 C49 C50 -131.3(3)
C47 Co41 C49 C50 82.3(3)
C42 Co41 C49 C50 149.4(8)
C48 C49 C50 C51 -0.9(5)
Co41 C49 C50 C51 -59.4(3)
C48 C49 C50 Co41 58.5(3)
C43 Co41 C50 C51 -87.5(3)
C48 Co41 C50 C51 81.1(3)
C46 Co41 C50 C51 157.4(10)
C44 Co41 C50 C51 -131.6(3)
C45 Co41 C50 C51 -171.5(3)
C49 Co41 C50 C51 118.9(4)
C47 Co41 C50 C51 37.1(3)
C42 Co41 C50 C51 -50.6(4)
C51 Co41 C50 C49 -118.9(4)
C43 Co41 C50 C49 153.7(3)
C48 Co41 C50 C49 -37.8(3)
C46 Co41 C50 C49 38.6(12)
C44 Co41 C50 C49 109.6(3)
C45 Co41 C50 C49 69.7(4)
C47 Co41 C50 C49 -81.7(3)
C42 Co41 C50 C49 -169.4(3)
C49 C50 C51 C47 0.6(5)
Co41 C50 C51 C47 -59.3(3)
C49 C50 C51 Co41 59.9(3)
C48 C47 C51 C50 0.0(5)
Co41 C47 C51 C50 58.9(3)
Sn52 C47 C51 C50 171.1(3)
C48 C47 C51 Co41 -59.0(3)
Sn52 C47 C51 Co41 112.1(3)
C43 Co41 C51 C50 109.7(3)
C48 Co41 C51 C50 -82.2(3)
C46 Co41 C51 C50 -172.5(3)
C44 Co41 C51 C50 69.0(4)
C45 Co41 C51 C50 37.3(12)
C49 Co41 C51 C50 -38.1(3)
C47 Co41 C51 C50 -121.1(4)
C42 Co41 C51 C50 153.2(3)
C43 Co41 C51 C47 -129.2(3)
C48 Co41 C51 C47 38.8(2)
C50 Co41 C51 C47 121.1(4)
C46 Co41 C51 C47 -51.4(5)
C44 Co41 C51 C47 -169.9(2)
C45 Co41 C51 C47 158.4(10)
C49 Co41 C51 C47 83.0(3)
C42 Co41 C51 C47 -85.7(3)
C48 C47 Sn52 C53 -14.2(4)
C51 C47 Sn52 C53 176.9(3)
Co41 C47 Sn52 C53 -99.9(2)
C48 C47 Sn52 C57 -137.8(4)
C51 C47 Sn52 C57 53.2(4)
Co41 C47 Sn52 C57 136.5(2)
C48 C47 Sn52 Sn61 102.4(4)
C51 C47 Sn52 Sn61 -66.5(3)
Co41 C47 Sn52 Sn61 16.7(2)
C47 Sn52 C53 C54 48.5(4)
C57 Sn52 C53 C54 169.0(3)
Sn61 Sn52 C53 C54 -55.6(3)
C47 Sn52 C53 C55 169.5(3)
C57 Sn52 C53 C55 -70.0(4)
Sn61 Sn52 C53 C55 65.4(3)
C47 Sn52 C53 C56 -71.2(4)
C57 Sn52 C53 C56 49.3(4)
Sn61 Sn52 C53 C56 -175.4(3)
C47 Sn52 C57 C59 -142.8(4)
C53 Sn52 C57 C59 96.5(4)
Sn61 Sn52 C57 C59 -37.5(5)
C47 Sn52 C57 C58 94.5(4)
C53 Sn52 C57 C58 -26.2(5)
Sn61 Sn52 C57 C58 -160.2(4)
C47 Sn52 C57 C60 -23.6(4)
C53 Sn52 C57 C60 -144.3(4)
Sn61 Sn52 C57 C60 81.7(4)
C43 C42 Sn61 C66 -17.8(4)
C46 C42 Sn61 C66 172.5(3)
Co41 C42 Sn61 C66 -104.1(2)
C43 C42 Sn61 C62 -134.1(4)
C46 C42 Sn61 C62 56.1(4)
Co41 C42 Sn61 C62 139.6(2)
C43 C42 Sn61 Sn52 102.4(4)
C46 C42 Sn61 Sn52 -67.3(3)
Co41 C42 Sn61 Sn52 16.1(2)
C47 Sn52 Sn61 C42 -17.02(16)
C53 Sn52 Sn61 C42 95.74(18)
C57 Sn52 Sn61 C42 -130.2(2)
C47 Sn52 Sn61 C66 92.08(19)
C53 Sn52 Sn61 C66 -155.2(2)
C57 Sn52 Sn61 C66 -21.1(2)
C47 Sn52 Sn61 C62 -125.47(18)
C53 Sn52 Sn61 C62 -12.7(2)
C57 Sn52 Sn61 C62 121.3(2)
C42 Sn61 C62 C64 -68.1(4)
C66 Sn61 C62 C64 -179.7(3)
Sn52 Sn61 C62 C64 35.7(4)
C42 Sn61 C62 C65 170.9(3)
C66 Sn61 C62 C65 59.3(4)
Sn52 Sn61 C62 C65 -85.3(3)
C42 Sn61 C62 C63 51.0(3)
C66 Sn61 C62 C63 -60.5(3)
Sn52 Sn61 C62 C63 154.8(3)
C42 Sn61 C66 C67 -51.5(4)
C62 Sn61 C66 C67 59.2(4)
Sn52 Sn61 C66 C67 -154.9(3)
C42 Sn61 C66 C68 67.6(4)
C62 Sn61 C66 C68 178.2(3)
Sn52 Sn61 C66 C68 -35.8(4)
C42 Sn61 C66 C69 -172.8(3)
C62 Sn61 C66 C69 -62.1(4)
Sn52 Sn61 C66 C69 83.8(4)
